data_2107053
loop_
_publ_author_name
'Lucchini, E.'
'Minichelli, D.'
'Sloccari, G.'

_publ_section_title
;
 The crystal structure of alpha-Sr3 Fe2 O7-x
;
_journal_name_full 'Acta Crystallographica B (24,1968-38,1982)'
_journal_page_first 2356
_journal_page_last 2357
_journal_volume 29
_journal_year 1973
_chemical_formula_sum 'Fe2 O7 Sr3'
_chemical_name_systematic 'Sr3 Fe2 O7'
_space_group_IT_number 123
_symmetry_space_group_name_Hall '-P 4 2'
_symmetry_space_group_name_H-M 'P 4/m m m'
_cell_angle_alpha 90
_cell_angle_beta 90
_cell_angle_gamma 90
_cell_formula_units_Z 4
_cell_length_a 3.874
_cell_length_b 3.874
_cell_length_c 40.314
_cell_volume 605.028
_citation_journal_id_ASTM ACBCAR
_cod_data_source_file Lucchini_ACBCAR_1973_1360.cif
_cod_data_source_block Fe2O7Sr3
_cod_original_cell_volume 605.0275
_cod_database_code 2107053

loop_
_symmetry_equiv_pos_as_xyz
x,y,z
-y,x,z
-x,-y,z
y,-x,z
x,-y,-z
y,x,-z
-x,y,-z
-y,-x,-z
-x,-y,-z
y,-x,-z
x,y,-z
-y,x,-z
-x,y,z
-y,-x,z
x,-y,z
y,x,z

loop_
_atom_site_label
_atom_site_type_symbol
_atom_site_fract_x
_atom_site_fract_y
_atom_site_fract_z
_atom_site_occupancy
_atom_site_U_iso_or_equiv
O9 O-2 0 0.5 0.202 1 0.0
Sr2 Sr+2 0 0 0.24 1 0.0
O4 O-2 0 0 0.415 1 0.0
O10 O-2 0 0.5 0.301 1 0.0
O2 O-2 0 0 0.5 1 0.0
Fe4 Fe+4 0.5 0.5 0.293 1 0.0
O3 O-2 0 0 0.093 1 0.0
Fe2 Fe+4 0 0 0.457 1 0.0
O6 O-2 0.5 0.5 0.249 1 0.0
Sr3 Sr+2 0 0 0.342 1 0.0
Sr4 Sr+2 0.5 0.5 0 1 0.0
O7 O-2 0.5 0.5 0.34 1 0.0
O5 O-2 0.5 0.5 0.16 1 0.0
Sr7 Sr+2 0.5 0.5 0.419 1 0.0
O1 O-2 0 0 0 1 0.0
Sr6 Sr+2 0.5 0.5 0.097 1 0.0
Fe3 Fe+4 0.5 0.5 0.203 1 0.0
Sr5 Sr+2 0.5 0.5 0.5 1 0.0
O11 O-2 0 0.5 0.446 1 0.0
Sr1 Sr+2 0 0 0.155 1 0.0
Fe1 Fe+4 0 0 0.048 1 0.0
O8 O-2 0 0.5 0.061 1 0.0
